data_7064297
loop_
_publ_author_name
'Bhunya, Debasis'
'Datta, Riya'
'Maity, Swapan'
'Sahoo, Subhasish'
'Samanta, Bidhan Chandra'

_publ_section_title
;
 Engineering Ru(ii) Schiff base complexes as biofunctional materials:
 cytotoxic and cell imaging perspectives
;
_journal_issue 12
_journal_name_full 'New Journal of Chemistry'
_journal_page_first 5266
_journal_page_last 5276
_journal_paper_doi 10.1039/D6NJ00553E
_journal_volume 50
_journal_year 2026
_chemical_formula_moiety 'C22 H27 Br Cl N4 Ru, F6 P, C2 H3 N'
_chemical_formula_sum 'C24 H30 Br Cl F6 N5 P Ru'
_chemical_formula_weight 749.93
_space_group_crystal_system triclinic
_space_group_IT_number 2
_space_group_name_Hall '-P 1'
_space_group_name_H-M_alt 'P -1'
_atom_sites_solution_hydrogens geom
_atom_sites_solution_primary dual
_audit_creation_date 2025-08-20
_audit_creation_method
;
Olex2 1.5-alpha
(compiled 2022.11.02 svn.ra8b101fa for OlexSys, GUI svn.r6635)
;
_audit_update_record
;
2025-09-23 deposited with the CCDC.	2026-02-24 downloaded from the CCDC.
;
_cell_angle_alpha 82.4500(10)
_cell_angle_beta 80.0770(10)
_cell_angle_gamma 88.3190(10)
_cell_formula_units_Z 2
_cell_length_a 9.9287(2)
_cell_length_b 11.2711(2)
_cell_length_c 13.6153(2)
_cell_measurement_reflns_used 12768
_cell_measurement_temperature 293(2)
_cell_measurement_theta_max 26.5240
_cell_measurement_theta_min 2.0770
_cell_volume 1487.81(5)
_computing_cell_refinement 'CrysAlisPro 1.171.41.93a (Rigaku OD, 2020)'
_computing_data_collection 'CrysAlisPro 1.171.41.93a (Rigaku OD, 2020)'
_computing_data_reduction 'CrysAlisPro 1.171.41.93a (Rigaku OD, 2020)'
_computing_molecular_graphics 'Olex2 1.5-alpha (Dolomanov et al., 2009)'
_computing_publication_material 'Olex2 1.5-alpha (Dolomanov et al., 2009)'
_computing_structure_refinement 'SHELXL 2018/3 (Sheldrick, 2015)'
_computing_structure_solution 'SHELXT 2018/2 (Sheldrick, 2018)'
_diffrn_ambient_temperature 293(2)
_diffrn_detector 'Hybrid Pixel Array Detector'
_diffrn_detector_area_resol_mean 10.0000
_diffrn_measured_fraction_theta_full 0.999
_diffrn_measured_fraction_theta_max 0.944
_diffrn_measurement_details
;
List of Runs (angles in degrees, time in seconds):

  # Type    Start    End  Width  t~exp~   \w     \q     \k     \f   Frames
#--------------------------------------------------------------------------
  1  \w     34.00  69.00   0.50   44.35    --   10.00  77.00  90.00   70
  2  \w    -21.00  28.00   0.50   44.35    --   10.00 -77.00-180.00   98
  3  \w    -17.00  24.00   0.50   44.35    --   10.00  82.00-150.00   82
  4  \w    -16.00  27.00   0.50   44.35    --   10.00  82.00 -90.00   86
  5  \w    -17.00  97.00   0.50   44.35    --   10.00  82.00  30.00  228
  6  \w    -13.00  23.00   0.50   44.35    --   10.00  77.00  90.00   72
  7  \w    -13.00  88.00   0.50   44.35    --   10.00  77.00 -30.00  202
  8  \w     -3.00  40.00   0.50   44.35    --   10.00  82.00  90.00   86
  9  \w    -61.00 -33.00   0.50   44.35    --   10.00 -77.00-180.00   56
 10  \w    -34.00   9.00   0.50   44.35    --  -10.20 -82.00  30.00   86
 11  \w   -100.00 -61.00   0.50   44.35    --  -10.20 -82.00  30.00   78
 12  \w     -2.00  42.00   0.50   44.35    --  -10.20  77.00-150.00   88
 13  \w    -10.00  15.00   0.50   44.35    --  -10.20 -82.00-180.00   50
 14  \w    -90.00 -19.00   0.50   44.35    --  -10.20 -77.00 120.00  142
 15  \w    -50.00  79.00   0.50   44.35    --  -10.20 -19.00 150.00  258
 16  \w   -100.00 -69.00   0.50   44.35    --  -10.20 -19.00 150.00   62
;
_diffrn_measurement_device 'four-circle diffractometer'
_diffrn_measurement_device_type 'XtaLAB Pro II AFC12 (RINC): Kappa single'
_diffrn_measurement_method '\w scans'
_diffrn_orient_matrix_type 'CrysAlisPro convention (1999,Acta A55,543-557)'
_diffrn_orient_matrix_UB_11 -0.0454264000
_diffrn_orient_matrix_UB_12 0.0496991000
_diffrn_orient_matrix_UB_13 0.0023049000
_diffrn_orient_matrix_UB_21 0.0129502000
_diffrn_orient_matrix_UB_22 0.0059728000
_diffrn_orient_matrix_UB_23 0.0487407000
_diffrn_orient_matrix_UB_31 0.0550347000
_diffrn_orient_matrix_UB_32 0.0390433000
_diffrn_orient_matrix_UB_33 -0.0215153000
_diffrn_radiation_monochromator mirror
_diffrn_radiation_probe x-ray
_diffrn_radiation_type 'Mo K\a'
_diffrn_radiation_wavelength 0.71073
_diffrn_reflns_av_R_equivalents 0.0280
_diffrn_reflns_av_unetI/netI 0.0263
_diffrn_reflns_Laue_measured_fraction_full 0.999
_diffrn_reflns_Laue_measured_fraction_max 0.944
_diffrn_reflns_limit_h_max 12
_diffrn_reflns_limit_h_min -12
_diffrn_reflns_limit_k_max 12
_diffrn_reflns_limit_k_min -14
_diffrn_reflns_limit_l_max 16
_diffrn_reflns_limit_l_min -16
_diffrn_reflns_number 23552
_diffrn_reflns_point_group_measured_fraction_full 0.999
_diffrn_reflns_point_group_measured_fraction_max 0.944
_diffrn_reflns_theta_full 25.242
_diffrn_reflns_theta_max 27.085
_diffrn_reflns_theta_min 1.823
_diffrn_source 'micro-focus sealed X-ray tube'
_diffrn_source_type 'Rigaku (Mo) X-ray Source'
_exptl_absorpt_coefficient_mu 2.074
_exptl_absorpt_correction_T_max 1.00000
_exptl_absorpt_correction_T_min 0.65977
_exptl_absorpt_correction_type multi-scan
_exptl_absorpt_process_details
;
CrysAlisPro 1.171.41.93a (Rigaku Oxford Diffraction, 2020)
Empirical absorption correction using spherical harmonics,
implemented in SCALE3 ABSPACK scaling algorithm.
;
_exptl_crystal_colour red
_exptl_crystal_density_diffrn 1.674
_exptl_crystal_description crystalline
_exptl_crystal_F_000 748
_exptl_crystal_size_max 0.15
_exptl_crystal_size_mid 0.12
_exptl_crystal_size_min 0.10
_refine_diff_density_max 1.243
_refine_diff_density_min -0.796
_refine_diff_density_rms 0.086
_refine_ls_extinction_method none
_refine_ls_goodness_of_fit_ref 1.028
_refine_ls_hydrogen_treatment constr
_refine_ls_matrix_type full
_refine_ls_number_parameters 356
_refine_ls_number_reflns 6187
_refine_ls_number_restraints 0
_refine_ls_restrained_S_all 1.028
_refine_ls_R_factor_all 0.0556
_refine_ls_R_factor_gt 0.0460
_refine_ls_shift/su_max 0.000
_refine_ls_shift/su_mean 0.000
_refine_ls_structure_factor_coef Fsqd
_refine_ls_weighting_details 'w=1/[\s^2^(Fo^2^)+(0.0949P)^2^+1.1373P] where P=(Fo^2^+2Fc^2^)/3'
_refine_ls_weighting_scheme calc
_refine_ls_wR_factor_gt 0.1403
_refine_ls_wR_factor_ref 0.1459
_reflns_Friedel_coverage 0.000
_reflns_number_gt 5208
_reflns_number_total 6187
_reflns_threshold_expression 'I > 2\s(I)'
_cod_data_source_file d6nj00553e2.cif
_cod_data_source_block db-10_05082025
_cod_depositor_comments 'Adding full bibliography for 7064297.cif.'
_cod_database_code 7064297
_shelx_shelxl_version_number 2018/3
_chemical_oxdiff_formula 'C H N Cl Br Ru'
_shelx_space_group_comment
;
The symmetry employed for this shelxl refinement is uniquely defined
by the following loop, which should always be used as a source of
symmetry information in preference to the above space-group names.
They are only intended as comments.
;
_olex2_refinement_description
;
1. Fixed Uiso
 At 1.2 times of:
  All C(H) groups, All C(H,H) groups
 At 1.5 times of:
  All C(H,H,H) groups
2.a Ternary CH refined with riding coordinates:
 C00M(H00M)
2.b Secondary CH2 refined with riding coordinates:
 C00E(H00A,H00D), C00J(H00E,H00H), C00O(H00J,H00K)
2.c Aromatic/amide H refined with riding coordinates:
 C009(H009), C00B(H00B), C00C(H00C), C00F(H00F), C00G(H00G), C00I(H00I),
 C00L(H00L), C00N(H00N), C00S(H00S), C00Z(H00Z), C013(H013)
2.d Idealised Me refined as rotating group:
 C00U(H00O,H00P,H00Q), C00V(H00R,H00T,H00U), C010(H01A,H01B,H01C), C012(H01D,
 H01E,H01F)
;
_olex2_submission_special_instructions 'No special instructions were received'
_oxdiff_exptl_absorpt_empirical_details
;
Empirical correction (ABSPACK) includes:
- Absorption correction using spherical harmonics
- Frame scaling
;
_oxdiff_exptl_absorpt_empirical_full_max 2.404
_oxdiff_exptl_absorpt_empirical_full_min 0.486

loop_
_space_group_symop_operation_xyz
'x, y, z'
'-x, -y, -z'

loop_
_atom_site_label
_atom_site_type_symbol
_atom_site_fract_x
_atom_site_fract_y
_atom_site_fract_z
_atom_site_U_iso_or_equiv
_atom_site_adp_type
_atom_site_occupancy
_atom_site_site_symmetry_order
_atom_site_calc_flag
_atom_site_refinement_flags_posn
_atom_site_refinement_flags_adp
_atom_site_refinement_flags_occupancy
_atom_site_disorder_assembly
_atom_site_disorder_group
Ru01 Ru 0.26491(3) 0.33327(3) 0.32761(2) 0.04093(13) Uani 1 1 d . . . . .
Br02 Br -0.12220(6) -0.06148(5) 0.38788(4) 0.07351(18) Uani 1 1 d . . . . .
Cl03 Cl 0.37910(12) 0.19225(11) 0.43141(8) 0.0590(3) Uani 1 1 d . . . . .
P04 P 0.5748(2) 0.76998(15) 0.13334(11) 0.0833(5) Uani 1 1 d . . . . .
N005 N 0.1854(3) 0.1799(3) 0.2878(2) 0.0417(7) Uani 1 1 d . . . . .
N006 N 0.4116(3) 0.2911(3) 0.2074(2) 0.0458(7) Uani 1 1 d . . . . .
N007 N 0.7887(4) 0.1897(4) 0.1844(3) 0.0583(9) Uani 1 1 d . . . . .
N008 N 0.9089(4) 0.2462(4) 0.1527(4) 0.0712(11) Uani 1 1 d . . . . .
C009 C 0.0736(4) 0.1219(4) 0.3372(3) 0.0494(9) Uani 1 1 d . . . . .
H009 H 0.020200 0.154262 0.390414 0.059 Uiso 1 1 calc R U . . .
C00A C 0.2644(4) 0.1306(4) 0.2122(3) 0.0468(9) Uani 1 1 d . . . . .
C00B C 0.3886(4) 0.1969(4) 0.1691(3) 0.0499(9) Uani 1 1 d . . . . .
H00B H 0.449250 0.172110 0.115541 0.060 Uiso 1 1 calc R U . . .
C00C C 0.2298(6) 0.0248(4) 0.1819(4) 0.0613(12) Uani 1 1 d . . . . .
H00C H 0.284105 -0.006567 0.128549 0.074 Uiso 1 1 calc R U . . .
C00D C 0.0354(5) 0.0152(4) 0.3112(3) 0.0547(10) Uani 1 1 d . . . . .
C00E C 0.5388(5) 0.3568(4) 0.1676(4) 0.0592(11) Uani 1 1 d . . . . .
H00A H 0.517242 0.440147 0.148237 0.071 Uiso 1 1 calc R U . . .
H00D H 0.584480 0.324421 0.107833 0.071 Uiso 1 1 calc R U . . .
C00F C 0.2720(4) 0.5243(4) 0.2726(4) 0.0534(10) Uani 1 1 d . . . . .
H00F H 0.327152 0.564106 0.216476 0.064 Uiso 1 1 calc R U . . .
C00G C 0.1126(6) -0.0332(4) 0.2327(4) 0.0643(12) Uani 1 1 d . . . . .
H00G H 0.086402 -0.104257 0.213853 0.077 Uiso 1 1 calc R U . . .
C00H C 0.1425(4) 0.4819(4) 0.2629(3) 0.0509(10) Uani 1 1 d . . . . .
C00I C 0.0652(4) 0.4180(4) 0.3489(4) 0.0565(11) Uani 1 1 d . . . . .
H00I H -0.017459 0.384578 0.343767 0.068 Uiso 1 1 calc R U . . .
C00J C 0.6962(5) 0.2278(6) 0.2676(4) 0.0768(15) Uani 1 1 d . . . . .
H00E H 0.744801 0.229419 0.323348 0.092 Uiso 1 1 calc R U . . .
H00H H 0.623391 0.169673 0.288771 0.092 Uiso 1 1 calc R U . . .
F00K F 0.5184(8) 0.6853(6) 0.0681(4) 0.177(3) Uani 1 1 d . . . . .
C00L C 0.1101(5) 0.4032(4) 0.4427(4) 0.0633(12) Uani 1 1 d . . . . .
H00L H 0.055291 0.363155 0.498878 0.076 Uiso 1 1 calc R U . . .
C00M C 0.0860(5) 0.5037(5) 0.1652(4) 0.0668(13) Uani 1 1 d . . . . .
H00M H 0.029026 0.435032 0.162563 0.080 Uiso 1 1 calc R U . . .
C00N C 0.3185(5) 0.5076(5) 0.3645(4) 0.0639(12) Uani 1 1 d . . . . .
H00N H 0.404361 0.535636 0.368332 0.077 Uiso 1 1 calc R U . . .
C00O C 0.6343(5) 0.3488(5) 0.2437(4) 0.0718(14) Uani 1 1 d . . . . .
H00J H 0.707789 0.405531 0.218767 0.086 Uiso 1 1 calc R U . . .
H00K H 0.584351 0.373189 0.305613 0.086 Uiso 1 1 calc R U . . .
F00P F 0.4187(6) 0.7673(6) 0.1943(5) 0.172(3) Uani 1 1 d . . . . .
C00Q C 0.2373(6) 0.4487(5) 0.4519(4) 0.0652(13) Uani 1 1 d . . . . .
C00R C 0.2688(7) 0.8016(6) 0.4536(4) 0.0770(15) Uani 1 1 d . . . . .
C00S C 0.9653(7) 0.1934(8) 0.0755(5) 0.099(2) Uani 1 1 d . . . . .
H00S H 1.050632 0.213403 0.037632 0.119 Uiso 1 1 calc R U . . .
F00T F 0.5294(11) 0.8755(6) 0.0611(6) 0.227(4) Uani 1 1 d . . . . .
C00U C 0.1923(8) 0.5171(7) 0.0711(5) 0.103(2) Uani 1 1 d . . . . .
H00O H 0.243883 0.588551 0.068314 0.155 Uiso 1 1 calc R U . . .
H00P H 0.148156 0.522223 0.013296 0.155 Uiso 1 1 calc R U . . .
H00Q H 0.252698 0.448990 0.071905 0.155 Uiso 1 1 calc R U . . .
C00V C 0.3814(7) 0.8771(6) 0.4069(5) 0.0848(16) Uani 1 1 d . . . . .
H00R H 0.396437 0.875070 0.335595 0.127 Uiso 1 1 calc R U . . .
H00T H 0.462030 0.849229 0.433126 0.127 Uiso 1 1 calc R U . . .
H00U H 0.361165 0.957672 0.420731 0.127 Uiso 1 1 calc R U . . .
F00W F 0.7023(7) 0.7867(10) 0.0605(6) 0.251(5) Uani 1 1 d . . . . .
F00X F 0.6103(12) 0.8553(9) 0.1969(4) 0.321(7) Uani 1 1 d . . . . .
F00Y F 0.5871(9) 0.6633(6) 0.2100(6) 0.219(4) Uani 1 1 d . . . . .
C00Z C 0.7719(8) 0.1055(6) 0.1284(7) 0.099(2) Uani 1 1 d . . . . .
H00Z H 0.696712 0.055617 0.136974 0.118 Uiso 1 1 calc R U . . .
C010 C -0.0059(10) 0.6126(8) 0.1691(6) 0.126(3) Uani 1 1 d . . . . .
H01A H 0.046720 0.681176 0.173651 0.190 Uiso 1 1 calc R U . . .
H01B H -0.076997 0.599884 0.226813 0.190 Uiso 1 1 calc R U . . .
H01C H -0.046026 0.626157 0.109199 0.190 Uiso 1 1 calc R U . . .
N011 N 0.1805(8) 0.7427(7) 0.4903(6) 0.126(2) Uani 1 1 d . . . . .
C012 C 0.2883(8) 0.4269(7) 0.5506(5) 0.105(2) Uani 1 1 d . . . . .
H01D H 0.234987 0.365163 0.594190 0.157 Uiso 1 1 calc R U . . .
H01E H 0.279969 0.499259 0.581337 0.157 Uiso 1 1 calc R U . . .
H01F H 0.382512 0.402340 0.539167 0.157 Uiso 1 1 calc R U . . .
C013 C 0.8842(11) 0.1053(9) 0.0567(7) 0.130(4) Uani 1 1 d . . . . .
H013 H 0.902517 0.056474 0.005917 0.156 Uiso 1 1 calc R U . . .

loop_
_atom_site_aniso_label
_atom_site_aniso_U_11
_atom_site_aniso_U_22
_atom_site_aniso_U_33
_atom_site_aniso_U_23
_atom_site_aniso_U_13
_atom_site_aniso_U_12
Ru01 0.04094(19) 0.0409(2) 0.04050(19) -0.00695(13) -0.00449(12) -0.00021(12)
Br02 0.0720(3) 0.0583(3) 0.0875(4) 0.0046(3) -0.0133(3) -0.0190(2)
Cl03 0.0601(6) 0.0662(7) 0.0503(6) 0.0004(5) -0.0149(5) 0.0052(5)
P04 0.1090(13) 0.0732(10) 0.0617(8) -0.0081(7) 0.0055(8) -0.0240(9)
N005 0.0458(17) 0.0395(17) 0.0405(16) -0.0058(13) -0.0094(13) 0.0023(13)
N006 0.0431(17) 0.050(2) 0.0406(17) -0.0030(15) -0.0013(13) 0.0024(14)
N007 0.047(2) 0.057(2) 0.070(2) -0.0039(19) -0.0120(17) -0.0027(17)
N008 0.054(2) 0.065(3) 0.088(3) 0.003(2) -0.004(2) -0.0015(19)
C009 0.054(2) 0.041(2) 0.054(2) -0.0035(18) -0.0123(18) 0.0004(18)
C00A 0.053(2) 0.048(2) 0.042(2) -0.0065(17) -0.0138(17) 0.0031(17)
C00B 0.053(2) 0.056(3) 0.040(2) -0.0095(18) -0.0051(17) 0.0084(19)
C00C 0.080(3) 0.054(3) 0.053(3) -0.020(2) -0.013(2) 0.004(2)
C00D 0.061(3) 0.046(2) 0.059(3) 0.0002(19) -0.019(2) -0.0063(19)
C00E 0.052(2) 0.058(3) 0.060(3) -0.001(2) 0.008(2) -0.003(2)
C00F 0.056(2) 0.035(2) 0.067(3) -0.0098(19) -0.002(2) -0.0043(17)
C00G 0.081(3) 0.050(3) 0.067(3) -0.011(2) -0.024(3) -0.009(2)
C00H 0.056(2) 0.036(2) 0.062(3) -0.0081(18) -0.0117(19) 0.0015(17)
C00I 0.043(2) 0.046(2) 0.077(3) -0.009(2) -0.002(2) 0.0067(17)
C00J 0.053(3) 0.106(5) 0.067(3) 0.001(3) -0.006(2) 0.002(3)
F00K 0.255(7) 0.179(5) 0.103(3) -0.031(3) -0.020(4) -0.082(5)
C00L 0.065(3) 0.056(3) 0.063(3) -0.014(2) 0.012(2) 0.008(2)
C00M 0.071(3) 0.055(3) 0.076(3) 0.003(2) -0.027(3) 0.001(2)
C00N 0.064(3) 0.060(3) 0.073(3) -0.026(2) -0.014(2) -0.003(2)
C00O 0.047(2) 0.087(4) 0.084(4) -0.033(3) 0.001(2) -0.007(2)
F00P 0.157(5) 0.142(5) 0.203(6) -0.059(4) 0.048(4) -0.040(4)
C00Q 0.081(3) 0.061(3) 0.056(3) -0.026(2) -0.004(2) 0.007(2)
C00R 0.092(4) 0.070(4) 0.066(3) -0.014(3) -0.001(3) 0.009(3)
C00S 0.081(4) 0.118(6) 0.077(4) 0.019(4) 0.014(3) 0.048(4)
F00T 0.319(11) 0.131(5) 0.204(7) 0.022(5) -0.017(7) 0.065(6)
C00U 0.121(6) 0.126(6) 0.070(4) -0.024(4) -0.031(4) 0.033(5)
C00V 0.088(4) 0.089(4) 0.079(4) -0.005(3) -0.024(3) 0.006(3)
F00W 0.122(5) 0.387(12) 0.230(7) -0.127(8) 0.089(5) -0.094(6)
F00X 0.517(15) 0.326(10) 0.111(4) -0.084(5) 0.070(6) -0.343(11)
F00Y 0.300(10) 0.165(6) 0.204(7) 0.085(5) -0.145(7) -0.077(6)
C00Z 0.086(4) 0.072(4) 0.156(7) -0.045(4) -0.050(5) 0.013(3)
C010 0.146(7) 0.124(6) 0.104(5) 0.012(5) -0.037(5) 0.071(6)
N011 0.121(5) 0.113(5) 0.128(5) -0.023(4) 0.033(4) -0.028(4)
C012 0.144(6) 0.116(6) 0.065(4) -0.045(4) -0.025(4) 0.007(5)
C013 0.136(7) 0.148(8) 0.133(7) -0.076(6) -0.067(6) 0.088(7)

loop_
_atom_type_symbol
_atom_type_description
_atom_type_scat_dispersion_real
_atom_type_scat_dispersion_imag
_atom_type_scat_source
C C 0.0033 0.0016 'International Tables Vol C Tables 4.2.6.8 and 6.1.1.4'
H H 0.0000 0.0000 'International Tables Vol C Tables 4.2.6.8 and 6.1.1.4'
Br Br -0.2901 2.4595 'International Tables Vol C Tables 4.2.6.8 and 6.1.1.4'
Cl Cl 0.1484 0.1585 'International Tables Vol C Tables 4.2.6.8 and 6.1.1.4'
F F 0.0171 0.0103 'International Tables Vol C Tables 4.2.6.8 and 6.1.1.4'
N N 0.0061 0.0033 'International Tables Vol C Tables 4.2.6.8 and 6.1.1.4'
P P 0.1023 0.0942 'International Tables Vol C Tables 4.2.6.8 and 6.1.1.4'
Ru Ru -1.2594 0.8363 'International Tables Vol C Tables 4.2.6.8 and 6.1.1.4'

loop_
_geom_angle_atom_site_label_1
_geom_angle_atom_site_label_2
_geom_angle_atom_site_label_3
_geom_angle
_geom_angle_site_symmetry_1
_geom_angle_site_symmetry_3
_geom_angle_publ_flag
N005 Ru01 Cl03 83.55(9) . . ?
N005 Ru01 C00F 136.46(15) . . ?
N005 Ru01 C00H 103.97(14) . . ?
N005 Ru01 C00I 91.91(15) . . ?
N005 Ru01 C00L 107.94(16) . . ?
N005 Ru01 C00N 171.08(16) . . ?
N005 Ru01 C00Q 141.01(17) . . ?
N006 Ru01 Cl03 86.55(9) . . ?
N006 Ru01 N005 76.93(13) . . ?
N006 Ru01 C00F 92.87(15) . . ?
N006 Ru01 C00H 105.26(15) . . ?
N006 Ru01 C00I 137.53(16) . . ?
N006 Ru01 C00L 171.97(16) . . ?
N006 Ru01 C00N 107.56(17) . . ?
N006 Ru01 C00Q 140.41(17) . . ?
C00F Ru01 Cl03 138.71(12) . . ?
C00F Ru01 C00H 37.58(16) . . ?
C00F Ru01 C00L 79.20(18) . . ?
C00F Ru01 C00N 37.18(18) . . ?
C00F Ru01 C00Q 67.10(18) . . ?
C00H Ru01 Cl03 167.07(12) . . ?
C00H Ru01 C00Q 79.93(18) . . ?
C00I Ru01 Cl03 133.40(13) . . ?
C00I Ru01 C00F 67.33(17) . . ?
C00I Ru01 C00H 37.40(17) . . ?
C00I Ru01 C00L 37.71(19) . . ?
C00I Ru01 C00N 79.58(18) . . ?
C00I Ru01 C00Q 67.47(19) . . ?
C00L Ru01 Cl03 100.21(14) . . ?
C00L Ru01 C00H 67.63(18) . . ?
C00L Ru01 C00Q 36.89(19) . . ?
C00N Ru01 Cl03 104.21(14) . . ?
C00N Ru01 C00H 67.59(18) . . ?
C00N Ru01 C00L 66.75(19) . . ?
C00N Ru01 C00Q 37.18(19) . . ?
C00Q Ru01 Cl03 87.62(14) . . ?
F00K P04 F00P 84.1(4) . . ?
F00T P04 F00K 86.9(5) . . ?
F00T P04 F00P 87.1(5) . . ?
F00W P04 F00K 91.1(4) . . ?
F00W P04 F00P 167.5(5) . . ?
F00W P04 F00T 81.1(6) . . ?
F00W P04 F00Y 110.2(6) . . ?
F00X P04 F00K 172.9(6) . . ?
F00X P04 F00P 89.6(5) . . ?
F00X P04 F00T 89.5(6) . . ?
F00X P04 F00W 94.5(5) . . ?
F00X P04 F00Y 93.7(5) . . ?
F00Y P04 F00K 88.6(4) . . ?
F00Y P04 F00P 81.3(4) . . ?
F00Y P04 F00T 167.9(5) . . ?
C009 N005 Ru01 125.4(3) . . ?
C009 N005 C00A 118.8(3) . . ?
C00A N005 Ru01 115.3(3) . . ?
C00B N006 Ru01 116.0(3) . . ?
C00B N006 C00E 118.6(3) . . ?
C00E N006 Ru01 125.3(3) . . ?
N008 N007 C00J 119.2(4) . . ?
C00Z N007 N008 111.9(5) . . ?
C00Z N007 C00J 128.8(5) . . ?
C00S N008 N007 103.8(6) . . ?
N005 C009 H009 119.2 . . ?
N005 C009 C00D 121.6(4) . . ?
C00D C009 H009 119.2 . . ?
N005 C00A C00B 113.9(4) . . ?
N005 C00A C00C 122.0(4) . . ?
C00C C00A C00B 124.0(4) . . ?
N006 C00B C00A 117.7(4) . . ?
N006 C00B H00B 121.1 . . ?
C00A C00B H00B 121.1 . . ?
C00A C00C H00C 120.8 . . ?
C00G C00C C00A 118.4(4) . . ?
C00G C00C H00C 120.8 . . ?
C009 C00D Br02 118.2(4) . . ?
C00G C00D Br02 121.9(4) . . ?
C00G C00D C009 119.9(4) . . ?
N006 C00E H00A 109.2 . . ?
N006 C00E H00D 109.2 . . ?
N006 C00E C00O 112.0(4) . . ?
H00A C00E H00D 107.9 . . ?
C00O C00E H00A 109.2 . . ?
C00O C00E H00D 109.2 . . ?
Ru01 C00F H00F 128.8 . . ?
C00H C00F Ru01 72.5(2) . . ?
C00H C00F H00F 119.3 . . ?
C00N C00F Ru01 71.8(3) . . ?
C00N C00F H00F 119.3 . . ?
C00N C00F C00H 121.4(4) . . ?
C00C C00G H00G 120.4 . . ?
C00D C00G C00C 119.2(4) . . ?
C00D C00G H00G 120.4 . . ?
C00F C00H Ru01 69.9(2) . . ?
C00F C00H C00M 122.7(4) . . ?
C00I C00H Ru01 69.3(2) . . ?
C00I C00H C00F 117.2(4) . . ?
C00I C00H C00M 120.1(4) . . ?
C00M C00H Ru01 132.4(3) . . ?
Ru01 C00I H00I 126.8 . . ?
C00H C00I Ru01 73.3(2) . . ?
C00H C00I H00I 119.2 . . ?
C00H C00I C00L 121.6(4) . . ?
C00L C00I Ru01 72.7(3) . . ?
C00L C00I H00I 119.2 . . ?
N007 C00J H00E 108.9 . . ?
N007 C00J H00H 108.9 . . ?
N007 C00J C00O 113.4(4) . . ?
H00E C00J H00H 107.7 . . ?
C00O C00J H00E 108.9 . . ?
C00O C00J H00H 108.9 . . ?
Ru01 C00L H00L 130.2 . . ?
C00I C00L Ru01 69.6(2) . . ?
C00I C00L H00L 119.8 . . ?
C00Q C00L Ru01 73.0(3) . . ?
C00Q C00L C00I 120.5(4) . . ?
C00Q C00L H00L 119.8 . . ?
C00H C00M H00M 107.6 . . ?
C00U C00M C00H 115.0(5) . . ?
C00U C00M H00M 107.6 . . ?
C00U C00M C010 110.8(5) . . ?
C010 C00M C00H 108.0(5) . . ?
C010 C00M H00M 107.6 . . ?
Ru01 C00N H00N 128.5 . . ?
C00F C00N Ru01 71.1(3) . . ?
C00F C00N H00N 119.4 . . ?
C00F C00N C00Q 121.1(5) . . ?
C00Q C00N Ru01 73.3(3) . . ?
C00Q C00N H00N 119.4 . . ?
C00E C00O H00J 108.4 . . ?
C00E C00O H00K 108.4 . . ?
C00J C00O C00E 115.4(5) . . ?
C00J C00O H00J 108.4 . . ?
C00J C00O H00K 108.4 . . ?
H00J C00O H00K 107.5 . . ?
C00L C00Q Ru01 70.1(3) . . ?
C00L C00Q C00N 118.0(5) . . ?
C00L C00Q C012 120.3(5) . . ?
C00N C00Q Ru01 69.5(3) . . ?
C00N C00Q C012 121.5(5) . . ?
C012 C00Q Ru01 128.4(4) . . ?
N011 C00R C00V 179.8(8) . . ?
N008 C00S H00S 123.8 . . ?
N008 C00S C013 112.4(7) . . ?
C013 C00S H00S 123.8 . . ?
C00M C00U H00O 109.5 . . ?
C00M C00U H00P 109.5 . . ?
C00M C00U H00Q 109.5 . . ?
H00O C00U H00P 109.5 . . ?
H00O C00U H00Q 109.5 . . ?
H00P C00U H00Q 109.5 . . ?
C00R C00V H00R 109.5 . . ?
C00R C00V H00T 109.5 . . ?
C00R C00V H00U 109.5 . . ?
H00R C00V H00T 109.5 . . ?
H00R C00V H00U 109.5 . . ?
H00T C00V H00U 109.5 . . ?
N007 C00Z H00Z 126.3 . . ?
N007 C00Z C013 107.4(7) . . ?
C013 C00Z H00Z 126.3 . . ?
C00M C010 H01A 109.5 . . ?
C00M C010 H01B 109.5 . . ?
C00M C010 H01C 109.5 . . ?
H01A C010 H01B 109.5 . . ?
H01A C010 H01C 109.5 . . ?
H01B C010 H01C 109.5 . . ?
C00Q C012 H01D 109.5 . . ?
C00Q C012 H01E 109.5 . . ?
C00Q C012 H01F 109.5 . . ?
H01D C012 H01E 109.5 . . ?
H01D C012 H01F 109.5 . . ?
H01E C012 H01F 109.5 . . ?
C00S C013 H013 127.7 . . ?
C00Z C013 C00S 104.5(7) . . ?
C00Z C013 H013 127.7 . . ?

loop_
_geom_bond_atom_site_label_1
_geom_bond_atom_site_label_2
_geom_bond_distance
_geom_bond_site_symmetry_2
_geom_bond_publ_flag
Ru01 Cl03 2.3802(11) . ?
Ru01 N005 2.093(3) . ?
Ru01 N006 2.089(3) . ?
Ru01 C00F 2.184(4) . ?
Ru01 C00H 2.219(4) . ?
Ru01 C00I 2.165(4) . ?
Ru01 C00L 2.205(4) . ?
Ru01 C00N 2.193(5) . ?
Ru01 C00Q 2.242(4) . ?
Br02 C00D 1.888(5) . ?
P04 F00K 1.561(6) . ?
P04 F00P 1.626(6) . ?
P04 F00T 1.549(7) . ?
P04 F00W 1.467(5) . ?
P04 F00X 1.463(5) . ?
P04 F00Y 1.502(6) . ?
N005 C009 1.335(5) . ?
N005 C00A 1.352(5) . ?
N006 C00B 1.285(5) . ?
N006 C00E 1.467(5) . ?
N007 N008 1.346(5) . ?
N007 C00J 1.434(7) . ?
N007 C00Z 1.323(7) . ?
N008 C00S 1.309(8) . ?
C009 H009 0.9300 . ?
C009 C00D 1.379(6) . ?
C00A C00B 1.454(6) . ?
C00A C00C 1.383(6) . ?
C00B H00B 0.9300 . ?
C00C H00C 0.9300 . ?
C00C C00G 1.382(7) . ?
C00D C00G 1.368(7) . ?
C00E H00A 0.9700 . ?
C00E H00D 0.9700 . ?
C00E C00O 1.514(7) . ?
C00F H00F 0.9300 . ?
C00F C00H 1.418(6) . ?
C00F C00N 1.395(7) . ?
C00G H00G 0.9300 . ?
C00H C00I 1.407(6) . ?
C00H C00M 1.519(7) . ?
C00I H00I 0.9300 . ?
C00I C00L 1.413(7) . ?
C00J H00E 0.9700 . ?
C00J H00H 0.9700 . ?
C00J C00O 1.499(8) . ?
C00L H00L 0.9300 . ?
C00L C00Q 1.407(7) . ?
C00M H00M 0.9800 . ?
C00M C00U 1.507(9) . ?
C00M C010 1.509(8) . ?
C00N H00N 0.9300 . ?
C00N C00Q 1.414(7) . ?
C00O H00J 0.9700 . ?
C00O H00K 0.9700 . ?
C00Q C012 1.504(8) . ?
C00R C00V 1.431(9) . ?
C00R N011 1.120(8) . ?
C00S H00S 0.9300 . ?
C00S C013 1.373(12) . ?
C00U H00O 0.9600 . ?
C00U H00P 0.9600 . ?
C00U H00Q 0.9600 . ?
C00V H00R 0.9600 . ?
C00V H00T 0.9600 . ?
C00V H00U 0.9600 . ?
C00Z H00Z 0.9300 . ?
C00Z C013 1.350(12) . ?
C010 H01A 0.9600 . ?
C010 H01B 0.9600 . ?
C010 H01C 0.9600 . ?
C012 H01D 0.9600 . ?
C012 H01E 0.9600 . ?
C012 H01F 0.9600 . ?
C013 H013 0.9300 . ?

loop_
_geom_torsion_atom_site_label_1
_geom_torsion_atom_site_label_2
_geom_torsion_atom_site_label_3
_geom_torsion_atom_site_label_4
_geom_torsion
_geom_torsion_site_symmetry_1
_geom_torsion_site_symmetry_2
_geom_torsion_site_symmetry_3
_geom_torsion_site_symmetry_4
_geom_torsion_publ_flag
Ru01 N005 C009 C00D -173.9(3) . . . . ?
Ru01 N005 C00A C00B -2.6(4) . . . . ?
Ru01 N005 C00A C00C 175.8(3) . . . . ?
Ru01 N006 C00B C00A 0.3(5) . . . . ?
Ru01 N006 C00E C00O 64.6(5) . . . . ?
Ru01 C00F C00H C00I 52.2(3) . . . . ?
Ru01 C00F C00H C00M -128.2(4) . . . . ?
Ru01 C00F C00N C00Q -55.8(4) . . . . ?
Ru01 C00H C00I C00L 56.7(4) . . . . ?
Ru01 C00H C00M C00U -63.4(7) . . . . ?
Ru01 C00H C00M C010 172.3(5) . . . . ?
Ru01 C00I C00L C00Q 54.5(4) . . . . ?
Ru01 C00L C00Q C00N 52.1(4) . . . . ?
Ru01 C00L C00Q C012 -123.7(5) . . . . ?
Ru01 C00N C00Q C00L -52.4(4) . . . . ?
Ru01 C00N C00Q C012 123.3(5) . . . . ?
Br02 C00D C00G C00C -177.5(4) . . . . ?
N005 C009 C00D Br02 178.6(3) . . . . ?
N005 C009 C00D C00G -0.3(6) . . . . ?
N005 C00A C00B N006 1.6(5) . . . . ?
N005 C00A C00C C00G -1.8(7) . . . . ?
N006 C00E C00O C00J 69.0(5) . . . . ?
N007 N008 C00S C013 0.3(7) . . . . ?
N007 C00J C00O C00E 66.6(6) . . . . ?
N007 C00Z C013 C00S 0.3(8) . . . . ?
N008 N007 C00J C00O 69.0(6) . . . . ?
N008 N007 C00Z C013 -0.1(8) . . . . ?
N008 C00S C013 C00Z -0.4(9) . . . . ?
C009 N005 C00A C00B -175.5(3) . . . . ?
C009 N005 C00A C00C 2.8(6) . . . . ?
C009 C00D C00G C00C 1.4(7) . . . . ?
C00A N005 C009 C00D -1.7(6) . . . . ?
C00A C00C C00G C00D -0.3(7) . . . . ?
C00B N006 C00E C00O -112.6(5) . . . . ?
C00B C00A C00C C00G 176.4(4) . . . . ?
C00C C00A C00B N006 -176.8(4) . . . . ?
C00E N006 C00B C00A 177.7(4) . . . . ?
C00F C00H C00I Ru01 -52.5(3) . . . . ?
C00F C00H C00I C00L 4.1(6) . . . . ?
C00F C00H C00M C00U 28.5(7) . . . . ?
C00F C00H C00M C010 -95.8(6) . . . . ?
C00F C00N C00Q Ru01 54.8(4) . . . . ?
C00F C00N C00Q C00L 2.4(7) . . . . ?
C00F C00N C00Q C012 178.1(5) . . . . ?
C00H C00F C00N Ru01 55.1(4) . . . . ?
C00H C00F C00N C00Q -0.7(7) . . . . ?
C00H C00I C00L Ru01 -57.0(4) . . . . ?
C00H C00I C00L C00Q -2.5(7) . . . . ?
C00I C00H C00M C00U -152.0(5) . . . . ?
C00I C00H C00M C010 83.7(6) . . . . ?
C00I C00L C00Q Ru01 -52.9(4) . . . . ?
C00I C00L C00Q C00N -0.8(7) . . . . ?
C00I C00L C00Q C012 -176.6(5) . . . . ?
C00J N007 N008 C00S -178.0(5) . . . . ?
C00J N007 C00Z C013 177.5(6) . . . . ?
C00M C00H C00I Ru01 127.9(4) . . . . ?
C00M C00H C00I C00L -175.5(4) . . . . ?
C00N C00F C00H Ru01 -54.8(4) . . . . ?
C00N C00F C00H C00I -2.5(6) . . . . ?
C00N C00F C00H C00M 177.0(4) . . . . ?
C00Z N007 N008 C00S -0.1(6) . . . . ?
C00Z N007 C00J C00O -108.4(7) . . . . ?
